data_9011202
loop_
_publ_author_name
'Matzat, E.'

_publ_section_title
;
 Cannizzarite
 Locality: Vulcano, Italy
;
_journal_issue 1
_journal_name_full 'Acta Crystallographica, Section B'
_journal_page_first 133
_journal_page_last 136
_journal_paper_doi 10.1107/S0567740879002715
_journal_volume 35
_journal_year 1979
_chemical_formula_sum 'Bi54 Pb46 S127'
_chemical_name_mineral Cannizzarite
_space_group_IT_number 11
_symmetry_space_group_name_Hall '-P 2yb'
_symmetry_space_group_name_H-M 'P 1 21/m 1'
_cell_angle_alpha 90
_cell_angle_beta 11.93
_cell_angle_gamma 90
_cell_formula_units_Z 2
_cell_length_a 189.8
_cell_length_b 4.09
_cell_length_c 74.06
_cell_volume 11884.430
_exptl_crystal_density_diffrn 6.955
_cod_depositor_comments
;
 Adding _atom_site_type_symbol label and values.

 Antanas Vaitkus
 2013-03-29
;
_cod_original_cell_volume 11884.445
_cod_original_formula_sum 'Pb46 Bi54 S127'
_cod_database_code 9011202

loop_
_symmetry_equiv_pos_as_xyz
x,y,z
x,1/2-y,z
-x,1/2+y,-z
-x,-y,-z

loop_
_atom_site_label
_atom_site_type_symbol
_atom_site_fract_x
_atom_site_fract_y
_atom_site_fract_z
_atom_site_U_iso_or_equiv
PbMA1 Pb 0.88432 0.25000 0.38821 0.03673
PbMA2 Pb 0.91071 0.25000 0.37801 0.03166
BiMA3 Bi 0.91783 0.25000 0.41511 0.02533
PbMA4 Pb 0.95152 0.25000 0.38634 0.02976
BiMA5 Bi 0.95896 0.25000 0.42261 0.02090
PbMA6 Pb 0.99744 0.25000 0.37644 0.03040
PbMA7 Pb 0.02173 0.25000 0.37200 0.03166
BiMA8 Bi 0.02842 0.25000 0.41050 0.02153
PbMA9 Pb 0.05856 0.25000 0.39129 0.03040
BiMA10 Bi 0.06541 0.25000 0.42889 0.02343
PbMA11 Pb 0.10718 0.25000 0.37528 0.03420
PbMA12_1 Pb 0.12766 0.25000 0.38046 0.02406
PbMA13 Pb 0.13958 0.25000 0.40453 0.03420
PbMA14 Pb 0.16848 0.25000 0.38767 0.03483
BiMA15_1 Bi 0.17593 0.25000 0.42345 0.02533
PbMA16 Pb 0.21378 0.25000 0.38226 0.03103
BiMA17 Bi 0.22446 0.25000 0.41095 0.04813
PbMA18 Pb 0.25615 0.25000 0.38184 0.03040
PbMA19 Pb 0.28146 0.25000 0.37427 0.03356
BiMA20 Bi 0.28890 0.25000 0.41118 0.02533
PbMA21 Pb 0.32042 0.25000 0.38812 0.02723
BiMA22 Bi 0.32751 0.25000 0.42523 0.02216
PbMA23 Pb 0.36766 0.25000 0.37513 0.03166
PbMA24 Pb 0.39045 0.25000 0.37426 0.02723
BiMA15_2 Bi 0.39815 0.25000 0.41037 0.02343
PbMA12_2 Pb 0.42771 0.25000 0.39291 0.03166
BiMA27 Bi 0.43510 0.25000 0.42892 0.02216
PbMA28 Pb 0.47666 0.25000 0.37628 0.03103
PbMA29 Pb 0.49487 0.25000 0.38679 0.02976
PbMA30 Pb 0.51204 0.25000 0.39611 0.04053
PbMA31 Pb 0.53977 0.25000 0.38277 0.03736
BiMA32 Bi 0.54704 0.25000 0.41877 0.03040
PbMA33 Pb 0.58267 0.25000 0.38442 0.03293
BiMA34 Bi 0.59048 0.25000 0.41982 0.02913
PbMA35 Pb 0.62697 0.25000 0.37858 0.03103
PbMA36 Pb 0.65240 0.25000 0.37065 0.03800
BiMA37 Bi 0.65885 0.25000 0.41006 0.02533
PbMA38 Pb 0.68958 0.25000 0.38958 0.03546
BiMA39 Bi 0.69633 0.25000 0.42758 0.02216
PbMA40 Pb 0.73740 0.25000 0.37516 0.03293
PbMA41 Pb 0.75870 0.25000 0.37873 0.02406
BiMA42 Bi 0.76848 0.25000 0.40860 0.02406
PbMA43 Pb 0.79773 0.25000 0.39133 0.03293
BiMA44 Bi 0.80522 0.25000 0.42709 0.01963
PbMA45 Pb 0.84535 0.25000 0.37902 0.03673
PbMA46 Pb 0.86202 0.25000 0.39297 0.04369
BiMB1 Bi 0.97337 0.25000 0.11110 0.02913
BiMB2 Bi 0.99274 0.75000 0.10855 0.02406
BiMB3 Bi 0.01253 0.25000 0.10441 0.02913
BiMB4 Bi 0.02402 0.75000 0.12254 0.02470
PbMB5 Bi 0.04197 0.25000 0.12483 0.02280
BiMB6 Bi 0.05752 0.75000 0.13279 0.02343
PbMB7 Pb 0.08013 0.25000 0.12310 0.02280
BiMB8 Bi 0.10208 0.75000 0.11291 0.02153
BiMB9 Bi 0.12459 0.25000 0.10167 0.02660
BiMB10 Bi 0.13594 0.75000 0.11946 0.02470
PbMB11 Pb 0.15227 0.25000 0.12571 0.02280
BiMB12_1 Bi 0.16694 0.75000 0.13631 0.02090
PbMB13 Pb 0.19111 0.25000 0.12209 0.02153
BiMB14 Bi 0.21259 0.75000 0.11349 0.02280
BiMB15 Bi 0.23419 0.25000 0.10562 0.02153
BiMB16 Bi 0.24958 0.75000 0.11321 0.02533
BiMB17 Bi 0.26684 0.25000 0.11657 0.02660
BiMB18 Bi 0.27966 0.75000 0.13176 0.02533
PbMB19 Pb 0.30080 0.25000 0.12605 0.02406
BiMB20 Bi 0.31948 0.75000 0.12578 0.02090
PbMB21 Pb 0.34186 0.25000 0.11676 0.02406
BiMB22 Bi 0.36304 0.75000 0.10897 0.02723
BiMB23 Bi 0.38394 0.25000 0.10204 0.02596
BiMB24 Bi 0.39525 0.75000 0.12002 0.03293
PbMB15 Pb 0.41255 0.25000 0.12477 0.02596
BiMB12_2 Bi 0.42734 0.75000 0.13399 0.02090
PbMB27 Pb 0.45087 0.25000 0.12146 0.01900
BiMB28 Bi 0.47229 0.75000 0.11281 0.01773
BiMB29 Bi 0.49394 0.25000 0.10410 0.02786
BiMB30 Bi 0.50650 0.75000 0.11876 0.03040
PbMB31 Pb 0.52276 0.25000 0.12526 0.02913
BiMB32 Bi 0.53750 0.75000 0.13526 0.03166
PbMB33 Pb 0.56130 0.25000 0.12269 0.02406
BiMB34 Bi 0.58235 0.75000 0.11544 0.01836
BiMB35 Bi 0.60390 0.25000 0.10808 0.02786
BiMB36 Bi 0.62129 0.75000 0.11059 0.02533
BiMB37 Bi 0.63949 0.25000 0.11090 0.03166
BiMB38 Bi 0.65187 0.75000 0.12722 0.02723
PbMB39 Pb 0.67132 0.25000 0.12570 0.02913
BiMB40 Bi 0.68792 0.75000 0.13104 0.02343
PbMB41 Pb 0.71108 0.25000 0.11971 0.02533
BiMB42 Bi 0.73206 0.75000 0.11212 0.01710
BiMB43 Bi 0.75441 0.25000 0.10139 0.02343
BiMB44 Bi 0.76571 0.75000 0.11951 0.02660
PbMB45 Pb 0.78242 0.25000 0.12486 0.03040
BiMB46 Bi 0.79721 0.75000 0.13475 0.01963
PbMB47 Pb 0.82119 0.25000 0.12130 0.02533
BiMB48 Bi 0.84273 0.75000 0.11254 0.02280
BiMB49 Bi 0.86427 0.25000 0.10398 0.02533
BiMB50 Bi 0.87757 0.75000 0.11707 0.02660
PbMB51 Pb 0.89412 0.25000 0.12264 0.02786
BiMB52 Bi 0.90802 0.75000 0.13483 0.01900
PbMB53 Pb 0.93062 0.25000 0.12542 0.02280
BiMB54 Bi 0.95069 0.75000 0.12122 0.02850
SA1 S 0.85583 0.75000 0.43583 0.02026
SA2 S 0.89083 0.75000 0.40041 0.02026
SA3 S 0.90292 0.75000 0.42750 0.02026
SA4 S 0.92750 0.75000 0.41792 0.02026
SA5 S 0.94292 0.75000 0.43667 0.02026
SA6 S 0.96125 0.75000 0.44333 0.02026
SA7 S 0.00083 0.75000 0.39708 0.02026
SA8 S 0.01292 0.75000 0.42542 0.02026
SA9 S 0.03792 0.75000 0.41417 0.02026
SA10 S 0.04958 0.75000 0.44292 0.02026
SA11 S 0.07167 0.75000 0.43959 0.02026
SA12_1 S 0.10667 0.75000 0.40583 0.02026
SA13 S 0.11833 0.75000 0.43208 0.02026
SA14 S 0.14917 0.75000 0.40792 0.02026
SA15_1 S 0.16042 0.75000 0.43750 0.02026
SA16 S 0.18333 0.75000 0.43166 0.02026
SA17 S 0.20958 0.75000 0.42250 0.02026
SA18 S 0.22417 0.75000 0.43875 0.02026
SA19 S 0.26083 0.75000 0.39875 0.02026
SA20 S 0.27417 0.75000 0.42334 0.02026
SA21 S 0.29917 0.75000 0.41250 0.02026
SA22 S 0.31208 0.75000 0.43792 0.02026
SA23 S 0.33042 0.75000 0.44417 0.02026
SA24 S 0.36917 0.75000 0.40083 0.02026
SA15_2 S 0.38167 0.75000 0.42709 0.02026
SA12_2 S 0.40875 0.75000 0.41125 0.02026
SA27 S 0.41917 0.75000 0.44292 0.02026
SA28 S 0.44292 0.75000 0.43542 0.02026
SA29 S 0.47583 0.75000 0.40750 0.02026
SA30 S 0.48750 0.75000 0.43333 0.02026
SA31 S 0.52000 0.75000 0.40417 0.02026
SA32 S 0.53208 0.75000 0.43125 0.02026
SA33 S 0.55500 0.75000 0.42542 0.02026
SA34 S 0.57500 0.75000 0.43208 0.02026
SA35 S 0.59208 0.75000 0.44250 0.02026
SA36 S 0.63125 0.75000 0.39667 0.02026
SA37 S 0.64375 0.75000 0.42375 0.02026
SA38 S 0.66917 0.75000 0.41167 0.02026
SA39 S 0.68083 0.75000 0.44041 0.02026
SA40 S 0.70125 0.75000 0.44167 0.02026
SA41 S 0.73750 0.75000 0.40417 0.02026
SA42 S 0.75000 0.75000 0.43000 0.02026
SA43 S 0.77875 0.75000 0.41042 0.02026
SA44 S 0.78833 0.75000 0.44375 0.02026
SA45 S 0.81333 0.75000 0.43921 0.02026
SA46 S 0.84208 0.75000 0.41666 0.02026
SB1 S 0.94125 0.75000 0.21167 0.02026
SB2 S 0.96167 0.25000 0.20625 0.02026
SB3 S 0.97750 0.75000 0.21083 0.02026
SB4 S 0.99375 0.25000 0.21708 0.02026
SB5 S 0.01000 0.75000 0.22542 0.02026
SB6 S 0.02708 0.25000 0.22875 0.02026
SB7 S 0.04917 0.75000 0.22167 0.02026
SB8 S 0.07375 0.25000 0.20333 0.02026
SB9 S 0.08917 0.75000 0.20875 0.02026
SB10 S 0.10458 0.25000 0.21666 0.02026
SB11 S 0.12042 0.75000 0.22583 0.02026
SB12_1 S 0.13792 0.25000 0.22917 0.02026
SB13 S 0.16042 0.75000 0.22042 0.02026
SB14 S 0.18292 0.25000 0.20792 0.02026
SB15_1 S 0.20000 0.75000 0.21000 0.02026
SB16 S 0.21750 0.25000 0.21250 0.02026
SB17 S 0.23375 0.75000 0.21875 0.02026
SB18 S 0.24958 0.25000 0.22666 0.02026
SB19 S 0.27042 0.75000 0.22333 0.02026
SB20 S 0.28917 0.25000 0.22167 0.02026
SB21 S 0.31125 0.75000 0.21375 0.02026
SB22 S 0.33292 0.25000 0.20417 0.02026
SB23 S 0.34875 0.75000 0.20833 0.02026
SB24 S 0.36500 0.25000 0.21417 0.02026
SB15_2 S 0.38042 0.75000 0.22459 0.02026
SB12_2 S 0.39708 0.25000 0.22958 0.02026
SB27 S 0.41958 0.75000 0.22125 0.02026
SB28 S 0.44333 0.25000 0.20500 0.02026
SB29 S 0.45958 0.75000 0.20833 0.02026
SB30 S 0.47458 0.25000 0.21750 0.02026
SB31 S 0.49083 0.75000 0.22542 0.02026
SB32 S 0.50792 0.25000 0.22958 0.02026
SB33 S 0.53083 0.75000 0.22000 0.02026
SB34 S 0.55292 0.25000 0.20917 0.02026
SB35 S 0.57042 0.75000 0.21125 0.02026
SB36 S 0.59042 0.25000 0.20709 0.02026
SB37 S 0.60583 0.75000 0.21458 0.02026
SB38 S 0.62208 0.25000 0.22083 0.02026
SB39 S 0.64000 0.75000 0.22500 0.02026
SB40 S 0.65750 0.25000 0.22708 0.02026
SB41 S 0.67958 0.75000 0.21916 0.02026
SB42 S 0.70375 0.25000 0.20292 0.02026
SB43 S 0.71917 0.75000 0.20792 0.02026
SB44 S 0.73500 0.25000 0.21500 0.02026
SB45 S 0.75000 0.75000 0.22667 0.02026
SB46 S 0.76792 0.25000 0.22875 0.02026
SB47 S 0.78958 0.75000 0.22208 0.02026
SB48 S 0.81292 0.25000 0.20667 0.02026
SB49 S 0.82917 0.75000 0.21042 0.02026
SB50 S 0.84667 0.25000 0.21333 0.02026
SB51 S 0.86083 0.75000 0.22583 0.02026
SB52 S 0.87792 0.25000 0.23000 0.02026
SB53 S 0.90042 0.75000 0.22208 0.02026
SB54 S 0.92167 0.25000 0.21375 0.02026
SO1 S 0.01125 0.75000 0.99542 0.02026
SO2 S 0.03125 0.25000 0.99125 0.02026
SO3 S 0.04958 0.75000 0.99125 0.02026
SO4 S 0.06625 0.25000 0.99667 0.02026
SO5 S 0.08125 0.75000 0.00625 0.02026
SO6 S 0.09792 0.25000 0.01083 0.02026
SO7 S 0.11958 0.75000 0.00333 0.02026
SO8 S 0.14042 0.25000 0.99583 0.02026
SO9 S 0.16167 0.75000 0.98875 0.02026
SO10 S 0.17708 0.25000 0.99625 0.02026
SO11 S 0.19292 0.75000 0.00417 0.02026
SO12_1 S 0.20750 0.25000 0.01417 0.02026
SO13 S 0.22958 0.75000 0.00500 0.02026
SO14 S 0.25000 0.25000 0.99833 0.02026
SO15_1 S 0.27250 0.75000 0.98917 0.02026
SO16 S 0.28875 0.25000 0.99500 0.02026
SO17 S 0.30583 0.75000 0.99875 0.02026
SO18 S 0.32167 0.25000 0.00667 0.02026
SO19 S 0.34000 0.75000 0.00708 0.02026
SO20 S 0.35667 0.25000 0.01125 0.02026
SO21 S 0.38042 0.75000 0.99959 0.02026
SO22 S 0.40125 0.25000 0.99208 0.02026
SO23 S 0.42292 0.75000 0.98417 0.02026
SO24 S 0.43708 0.25000 0.99542 0.02026
SO15_2 S 0.45208 0.75000 0.00500 0.02026
SO12_2 S 0.46833 0.25000 0.01042 0.02026
SO27 S 0.49000 0.75000 0.00292 0.02026

loop_
_cod_changelog_entry_id
_cod_changelog_entry_author
_cod_changelog_entry_date
_cod_changelog_entry_text
1
;cod-tools version 3.10.1
Id: cif_fix_AMCSD_atom_labels 10224 2024-08-07 11:09:31Z saulius
;
2024-08-07T19:40:02+03:00
;Changed the following '_atom_site_label' values:
the first duplicated label 'BiMA15'  converted to 'BiMA15_1'
duplicated label 'BiMA15' at index 24 converted to 'BiMA15_2'
the first duplicated label 'PbMA12'  converted to 'PbMA12_1'
duplicated label 'PbMA12' at index 25 converted to 'PbMA12_2'
the first duplicated label 'BiMB12'  converted to 'BiMB12_1'
duplicated label 'BiMB12' at index 71 converted to 'BiMB12_2'
the first duplicated label 'SA15'  converted to 'SA15_1'
duplicated label 'SA15' at index 124 converted to 'SA15_2'
the first duplicated label 'SA12'  converted to 'SA12_1'
duplicated label 'SA12' at index 125 converted to 'SA12_2'
the first duplicated label 'SB15'  converted to 'SB15_1'
duplicated label 'SB15' at index 170 converted to 'SB15_2'
the first duplicated label 'SB12'  converted to 'SB12_1'
duplicated label 'SB12' at index 171 converted to 'SB12_2'
the first duplicated label 'SO15'  converted to 'SO15_1'
duplicated label 'SO15' at index 224 converted to 'SO15_2'
the first duplicated label 'SO12'  converted to 'SO12_1'
duplicated label 'SO12' at index 225 converted to 'SO12_2'
;
